data_4518878
loop_
_publ_author_name
'Uemura, Kazuhiro'
'Yasuda, Erina'
'Sugiyama, Yuko'

_publ_section_title
;
 Improving the Solubility of Hexanuclear Heterometallic Extended Metal
 Atom Chain Compounds in Nonpolar Solvents by Introducing Alkyl Amine
 Moieties
;
_journal_name_full 'ACS Omega'
_journal_paper_doi 10.1021/acsomega.1c02634
_journal_year 2021
_chemical_formula_sum 'C52 H124 F18 N12 O14 P3 Pt4 Rh2'
_chemical_formula_weight 2562.71
_space_group_crystal_system triclinic
_space_group_IT_number 2
_space_group_name_Hall '-P 1'
_space_group_name_H-M_alt 'P -1'
_atom_sites_solution_hydrogens geom
_atom_sites_solution_primary direct
_atom_sites_solution_secondary difmap
_audit_creation_method SHELXL-2017/1
_cell_angle_alpha 80.918(5)
_cell_angle_beta 89.778(6)
_cell_angle_gamma 64.518(3)
_cell_formula_units_Z 1
_cell_length_a 12.6800(16)
_cell_length_b 12.8383(15)
_cell_length_c 15.356(2)
_cell_measurement_reflns_used 6104
_cell_measurement_temperature 123(2)
_cell_measurement_theta_max 27.4855
_cell_measurement_theta_min 3.0231
_cell_volume 2222.6(5)
_computing_cell_refinement CRYSTALCLEAR
_computing_data_collection CRYSTALCLEAR
_computing_data_reduction CRYSTALCLEAR
_computing_molecular_graphics 'Yadokari-XG 2009 (Wakita, Nemoto et al., 2009)'
_computing_publication_material 'Yadokari-XG 2009 (Wakita, Nemoto et al., 2009)'
_computing_structure_refinement 'SHELXL-2017/1 (Sheldrick, 2017)'
_computing_structure_solution 'SHELXS-97 (Sheldrick, 1990)'
_diffrn_ambient_temperature 123(2)
_diffrn_detector_area_resol_mean 14.6199
_diffrn_measured_fraction_theta_full 0.986
_diffrn_measured_fraction_theta_max 0.982
_diffrn_measurement_device_type 'Rigaku/MSC Mercury CCD'
_diffrn_measurement_method dtprofit.ref
_diffrn_radiation_type MoK\a
_diffrn_radiation_wavelength 0.7107
_diffrn_reflns_av_R_equivalents 0.0287
_diffrn_reflns_av_unetI/netI 0.0593
_diffrn_reflns_Laue_measured_fraction_full 0.986
_diffrn_reflns_Laue_measured_fraction_max 0.982
_diffrn_reflns_limit_h_max 16
_diffrn_reflns_limit_h_min -16
_diffrn_reflns_limit_k_max 16
_diffrn_reflns_limit_k_min -10
_diffrn_reflns_limit_l_max 19
_diffrn_reflns_limit_l_min -19
_diffrn_reflns_number 17778
_diffrn_reflns_point_group_measured_fraction_full 0.986
_diffrn_reflns_point_group_measured_fraction_max 0.982
_diffrn_reflns_theta_full 25.241
_diffrn_reflns_theta_max 27.493
_diffrn_reflns_theta_min 3.023
_diffrn_source 'Rotating Anode'
_exptl_absorpt_coefficient_mu 6.781
_exptl_absorpt_correction_T_max 1.0000
_exptl_absorpt_correction_T_min 0.6664
_exptl_absorpt_correction_type multi-scan
_exptl_absorpt_process_details 'REQAB (Rigaku, 1998)'
_exptl_crystal_colour green
_exptl_crystal_density_diffrn 1.915
_exptl_crystal_description block
_exptl_crystal_F_000 1241
_exptl_crystal_size_max 0.300
_exptl_crystal_size_mid 0.250
_exptl_crystal_size_min 0.100
_refine_diff_density_max 2.250
_refine_diff_density_min -1.985
_refine_diff_density_rms 0.220
_refine_ls_extinction_method none
_refine_ls_goodness_of_fit_ref 1.105
_refine_ls_hydrogen_treatment constr
_refine_ls_matrix_type full
_refine_ls_number_parameters 482
_refine_ls_number_reflns 10024
_refine_ls_number_restraints 0
_refine_ls_restrained_S_all 1.105
_refine_ls_R_factor_all 0.0521
_refine_ls_R_factor_gt 0.0450
_refine_ls_shift/su_max 0.001
_refine_ls_shift/su_mean 0.000
_refine_ls_structure_factor_coef Fsqd
_refine_ls_weighting_details 'w=1/[\s^2^(Fo^2^)+(0.0521P)^2^+6.0336P] where P=(Fo^2^+2Fc^2^)/3'
_refine_ls_weighting_scheme calc
_refine_ls_wR_factor_gt 0.1087
_refine_ls_wR_factor_ref 0.1170
_reflns_Friedel_coverage 0.000
_reflns_number_gt 8696
_reflns_number_total 10024
_reflns_threshold_expression 'I > 2\s(I)'
_cod_data_source_file ao1c02634_si_003.cif
_cod_data_source_block 4
_cod_original_cell_volume 2222.5(5)
_cod_database_code 4518878
_shelx_shelxl_version_number 2017/1
_shelx_space_group_comment
;
The symmetry employed for this shelxl refinement is uniquely defined
by the following loop, which should always be used as a source of
symmetry information in preference to the above space-group names.
They are only intended as comments.
;
_shelx_estimated_absorpt_t_min 0.236
_shelx_estimated_absorpt_t_max 0.550

loop_
_space_group_symop_operation_xyz
'x, y, z'
'-x, -y, -z'

loop_
_atom_site_label
_atom_site_type_symbol
_atom_site_fract_x
_atom_site_fract_y
_atom_site_fract_z
_atom_site_U_iso_or_equiv
_atom_site_adp_type
_atom_site_occupancy
_atom_site_site_symmetry_order
_atom_site_calc_flag
_atom_site_refinement_flags_posn
_atom_site_refinement_flags_adp
_atom_site_refinement_flags_occupancy
_atom_site_disorder_assembly
_atom_site_disorder_group
Pt2 Pt 0.95576(2) 0.86387(2) 0.23845(2) 0.01948(8) Uani 1 1 d . . . . .
Pt1 Pt 0.91174(2) 0.70768(2) 0.37970(2) 0.02260(8) Uani 1 1 d . . . . .
Rh1 Rh 0.98857(4) 0.95535(4) 0.07155(3) 0.01894(11) Uani 1 1 d . . . . .
P1 P 1.000000 0.000000 0.500000 0.0305(5) Uani 1 2 d S . P . .
O3 O 1.0016(4) 1.0878(4) 0.1213(3) 0.0226(9) Uani 1 1 d . . . . .
F1 F 0.8930(4) -0.0237(4) 0.4544(3) 0.0334(9) Uani 1 1 d . . . . .
O4 O 0.8122(4) 1.0506(4) 0.0454(3) 0.0256(9) Uani 1 1 d . . . . .
O5 O 0.9799(4) 0.8259(4) 0.0138(3) 0.0249(9) Uani 1 1 d . . . . .
O2 O 1.0638(4) 0.5904(4) 0.3404(3) 0.0264(10) Uani 1 1 d . . . . .
O1 O 0.8238(4) 0.6931(4) 0.2756(3) 0.0264(10) Uani 1 1 d . . . . .
F2 F 1.0127(4) 0.0697(4) 0.3998(3) 0.0337(9) Uani 1 1 d . . . . .
F3 F 1.0997(4) -0.1274(4) 0.4747(3) 0.0361(10) Uani 1 1 d . . . . .
O6 O 1.1659(4) 0.8649(4) 0.0892(3) 0.0266(10) Uani 1 1 d . . . . .
N6 N 1.0508(4) 0.7045(4) 0.2079(3) 0.0208(10) Uani 1 1 d . . . . .
H20 H 1.067425 0.703202 0.152258 0.025 Uiso 1 1 calc R U . . .
N5 N 0.8165(5) 0.8547(5) 0.1843(3) 0.0240(11) Uani 1 1 d . . . . .
H10 H 0.769842 0.915043 0.144994 0.029 Uiso 1 1 calc R U . . .
N4 N 0.8635(5) 1.0319(4) 0.2649(4) 0.0249(11) Uani 1 1 d . . . . .
H48 H 0.882486 1.030136 0.322410 0.030 Uiso 1 1 calc R U . . .
H49 H 0.891267 1.078411 0.231351 0.030 Uiso 1 1 calc R U . . .
N1 N 1.0004(5) 0.7041(5) 0.4911(4) 0.0274(12) Uani 1 1 d . . . . .
H21 H 1.049047 0.738337 0.475723 0.041 Uiso 1 1 calc R U . . .
H22 H 0.948019 0.747853 0.526708 0.041 Uiso 1 1 calc R U . . .
N2 N 0.7547(5) 0.8164(5) 0.4191(4) 0.0324(13) Uani 1 1 d . . . . .
H30 H 0.767688 0.858077 0.457034 0.049 Uiso 1 1 calc R U . . .
H31 H 0.711005 0.868274 0.370924 0.049 Uiso 1 1 calc R U . . .
N3 N 1.1047(4) 0.8739(5) 0.2841(4) 0.0250(11) Uani 1 1 d . . . . .
H39 H 1.116370 0.927752 0.244262 0.037 Uiso 1 1 calc R U . . .
H40 H 1.088591 0.902908 0.335483 0.037 Uiso 1 1 calc R U . . .
P2 P 0.42972(18) 0.07218(19) 0.21496(15) 0.0407(5) Uani 1 1 d . . . . .
C21 C 1.2165(5) 0.7673(6) 0.3008(5) 0.0280(14) Uani 1 1 d . . . . .
H41 H 1.234198 0.732062 0.246461 0.034 Uiso 1 1 calc R U . . .
H42 H 1.208012 0.709795 0.347971 0.034 Uiso 1 1 calc R U . . .
F7 F 0.5387(5) -0.0396(5) 0.2610(4) 0.0675(16) Uani 1 1 d . . . . .
C1 C 0.7897(5) 0.7675(6) 0.2023(4) 0.0224(12) Uani 1 1 d . . . . .
C24 C 0.7338(6) 1.0916(6) 0.2514(5) 0.0312(15) Uani 1 1 d . . . . .
H50 H 0.700652 1.047194 0.291833 0.037 Uiso 1 1 calc R U . . .
H51 H 0.710280 1.091522 0.190013 0.037 Uiso 1 1 calc R U . . .
C13 C 0.7723(5) 1.1183(6) -0.0279(4) 0.0267(14) Uani 1 1 d . . . . .
C6 C 1.0905(5) 0.6041(5) 0.2590(4) 0.0223(12) Uani 1 1 d . . . . .
F6 F 0.5098(6) 0.1005(6) 0.1452(5) 0.0823(19) Uani 1 1 d . . . . .
C11 C 1.0149(6) 1.1683(6) 0.0694(4) 0.0259(13) Uani 1 1 d . . . . .
C15 C 1.0709(7) 0.5849(6) 0.5424(5) 0.0339(16) Uani 1 1 d . . . . .
H23 H 1.113748 0.531653 0.501053 0.041 Uiso 1 1 calc R U . . .
H24 H 1.017424 0.555326 0.572405 0.041 Uiso 1 1 calc R U . . .
F8 F 0.4030(6) -0.0027(6) 0.1512(5) 0.083(2) Uani 1 1 d . . . . .
C7 C 1.1759(6) 0.4903(6) 0.2301(5) 0.0346(16) Uani 1 1 d . . . . .
C14 C 0.6426(6) 1.1820(7) -0.0440(5) 0.0380(17) Uani 1 1 d . . . . .
H60 H 0.620696 1.263823 -0.070602 0.057 Uiso 1 1 calc R U . . .
H61 H 0.606264 1.179261 0.012167 0.057 Uiso 1 1 calc R U . . .
H62 H 0.615611 1.145012 -0.084299 0.057 Uiso 1 1 calc R U . . .
C18 C 0.6852(6) 0.7572(7) 0.4631(5) 0.0347(16) Uani 1 1 d . . . . .
H32 H 0.728361 0.706145 0.518888 0.042 Uiso 1 1 calc R U . . .
H33 H 0.674769 0.707297 0.424227 0.042 Uiso 1 1 calc R U . . .
C2 C 0.7232(6) 0.7378(7) 0.1349(5) 0.0321(15) Uani 1 1 d . . . . .
F5 F 0.3212(6) 0.1876(6) 0.1601(5) 0.090(2) Uani 1 1 d . . . . .
C12 C 1.0286(7) 1.2613(7) 0.1088(5) 0.0360(17) Uani 1 1 d . . . . .
H57 H 1.025532 1.245872 0.173061 0.054 Uiso 1 1 calc R U . . .
H58 H 0.965075 1.337825 0.084283 0.054 Uiso 1 1 calc R U . . .
H59 H 1.104088 1.261154 0.094751 0.054 Uiso 1 1 calc R U . . .
C4 C 0.6316(7) 0.7031(7) 0.1799(6) 0.0387(17) Uani 1 1 d . . . . .
H4 H 0.670359 0.637650 0.228842 0.058 Uiso 1 1 calc R U . . .
H5 H 0.593223 0.679465 0.136819 0.058 Uiso 1 1 calc R U . . .
H6 H 0.572903 0.770156 0.202808 0.058 Uiso 1 1 calc R U . . .
C3 C 0.6652(7) 0.8389(8) 0.0566(5) 0.0423(19) Uani 1 1 d . . . . .
H1 H 0.612316 0.909598 0.078665 0.064 Uiso 1 1 calc R U . . .
H2 H 0.620653 0.817667 0.016553 0.064 Uiso 1 1 calc R U . . .
H3 H 0.725803 0.853822 0.024720 0.064 Uiso 1 1 calc R U . . .
C5 C 0.8180(7) 0.6298(7) 0.1014(6) 0.043(2) Uani 1 1 d . . . . .
H7 H 0.882971 0.647363 0.081305 0.064 Uiso 1 1 calc R U . . .
H8 H 0.783621 0.611714 0.052209 0.064 Uiso 1 1 calc R U . . .
H9 H 0.847168 0.562320 0.149666 0.064 Uiso 1 1 calc R U . . .
F9 F 0.4445(8) 0.1489(6) 0.2759(5) 0.119(3) Uani 1 1 d . . . . .
C22 C 1.3184(6) 0.7905(7) 0.3281(5) 0.0364(17) Uani 1 1 d . . . . .
H43 H 1.303340 0.822547 0.383835 0.044 Uiso 1 1 calc R U . . .
H44 H 1.327045 0.848900 0.281834 0.044 Uiso 1 1 calc R U . . .
C16 C 1.1583(8) 0.5827(8) 0.6111(5) 0.046(2) Uani 1 1 d . . . . .
H25 H 1.184324 0.509145 0.654578 0.056 Uiso 1 1 calc R U . . .
H26 H 1.118436 0.648789 0.643274 0.056 Uiso 1 1 calc R U . . .
C25 C 0.6833(7) 1.2167(7) 0.2678(6) 0.044(2) Uani 1 1 d . . . . .
H52 H 0.711092 1.216956 0.327895 0.053 Uiso 1 1 calc R U . . .
H53 H 0.596870 1.248492 0.265719 0.053 Uiso 1 1 calc R U . . .
F4 F 0.3444(8) 0.0508(8) 0.2786(6) 0.123(3) Uani 1 1 d . . . . .
C8 C 1.2942(7) 0.4496(7) 0.2789(7) 0.050(2) Uani 1 1 d . . . . .
H11 H 1.345895 0.370275 0.269393 0.074 Uiso 1 1 calc R U . . .
H12 H 1.284357 0.449414 0.342209 0.074 Uiso 1 1 calc R U . . .
H13 H 1.328775 0.502892 0.256538 0.074 Uiso 1 1 calc R U . . .
C23 C 1.4314(7) 0.6752(8) 0.3412(6) 0.048(2) Uani 1 1 d . . . . .
H45 H 1.423157 0.618548 0.388204 0.072 Uiso 1 1 calc R U . . .
H46 H 1.497593 0.690119 0.357746 0.072 Uiso 1 1 calc R U . . .
H47 H 1.445448 0.643570 0.286014 0.072 Uiso 1 1 calc R U . . .
C10 C 1.1280(8) 0.3991(8) 0.2557(7) 0.056(2) Uani 1 1 d . . . . .
H17 H 1.183731 0.323555 0.241791 0.084 Uiso 1 1 calc R U . . .
H18 H 1.052752 0.424846 0.222465 0.084 Uiso 1 1 calc R U . . .
H19 H 1.117096 0.390812 0.319205 0.084 Uiso 1 1 calc R U . . .
C9 C 1.1866(9) 0.5059(8) 0.1310(6) 0.063(3) Uani 1 1 d . . . . .
H14 H 1.220761 0.560956 0.113985 0.095 Uiso 1 1 calc R U . . .
H15 H 1.108779 0.536660 0.100391 0.095 Uiso 1 1 calc R U . . .
H16 H 1.237133 0.430077 0.114639 0.095 Uiso 1 1 calc R U . . .
C26 C 0.7165(10) 1.2965(8) 0.2013(7) 0.063(3) Uani 1 1 d . . . . .
H54 H 0.800077 1.275335 0.211125 0.095 Uiso 1 1 calc R U . . .
H55 H 0.670440 1.378025 0.208558 0.095 Uiso 1 1 calc R U . . .
H56 H 0.700426 1.287459 0.141239 0.095 Uiso 1 1 calc R U . . .
C17 C 1.2655(8) 0.5911(8) 0.5720(7) 0.059(3) Uani 1 1 d . . . . .
H27 H 1.310569 0.521262 0.546006 0.088 Uiso 1 1 calc R U . . .
H28 H 1.314455 0.596428 0.618698 0.088 Uiso 1 1 calc R U . . .
H29 H 1.240317 0.661051 0.526091 0.088 Uiso 1 1 calc R U . . .
C19 C 0.5659(7) 0.8465(9) 0.4831(6) 0.058(3) Uani 1 1 d . . . . .
H34 H 0.521793 0.894714 0.426829 0.070 Uiso 1 1 calc R U . . .
H35 H 0.576956 0.899282 0.518844 0.070 Uiso 1 1 calc R U . . .
C20 C 0.4933(8) 0.7901(10) 0.5331(6) 0.062(3) Uani 1 1 d . . . . .
H36 H 0.487513 0.732795 0.500528 0.093 Uiso 1 1 calc R U . . .
H37 H 0.414673 0.850866 0.538504 0.093 Uiso 1 1 calc R U . . .
H38 H 0.531441 0.750712 0.592150 0.093 Uiso 1 1 calc R U . . .
O7 O 0.1930(5) 0.1405(5) 0.4085(4) 0.0490(14) Uiso 1 1 d . . . . .

loop_
_atom_site_aniso_label
_atom_site_aniso_U_11
_atom_site_aniso_U_22
_atom_site_aniso_U_33
_atom_site_aniso_U_23
_atom_site_aniso_U_13
_atom_site_aniso_U_12
Pt2 0.02555(13) 0.01980(13) 0.01329(13) -0.00064(9) 0.00001(9) -0.01080(10)
Pt1 0.03219(14) 0.02158(13) 0.01567(13) -0.00072(10) 0.00206(10) -0.01406(11)
Rh1 0.0239(2) 0.0204(2) 0.0130(2) -0.00043(17) -0.00106(18) -0.01078(19)
P1 0.0485(15) 0.0296(13) 0.0203(12) -0.0041(10) 0.0020(11) -0.0234(12)
O3 0.035(2) 0.023(2) 0.016(2) -0.0069(18) -0.0007(18) -0.0175(19)
F1 0.052(2) 0.038(2) 0.022(2) -0.0035(17) 0.0011(18) -0.031(2)
O4 0.022(2) 0.028(2) 0.025(2) 0.0031(19) -0.0026(18) -0.0125(18)
O5 0.038(2) 0.025(2) 0.014(2) -0.0010(17) 0.0032(18) -0.0167(19)
O2 0.037(2) 0.027(2) 0.017(2) 0.0007(18) -0.0012(18) -0.017(2)
O1 0.034(2) 0.029(2) 0.021(2) -0.0009(19) -0.0014(19) -0.019(2)
F2 0.053(2) 0.035(2) 0.0180(19) 0.0027(16) 0.0013(17) -0.026(2)
F3 0.051(2) 0.031(2) 0.029(2) -0.0072(18) 0.0056(19) -0.0193(19)
O6 0.023(2) 0.037(3) 0.016(2) 0.0022(19) -0.0040(17) -0.0112(19)
N6 0.023(2) 0.029(3) 0.015(2) -0.002(2) -0.001(2) -0.016(2)
N5 0.028(3) 0.025(3) 0.017(3) -0.001(2) 0.000(2) -0.011(2)
N4 0.033(3) 0.018(2) 0.020(3) 0.000(2) -0.005(2) -0.009(2)
N1 0.039(3) 0.027(3) 0.020(3) -0.004(2) 0.001(2) -0.018(2)
N2 0.041(3) 0.025(3) 0.029(3) -0.001(2) 0.011(3) -0.014(3)
N3 0.028(3) 0.029(3) 0.018(3) -0.005(2) -0.001(2) -0.012(2)
P2 0.0388(10) 0.0350(11) 0.0467(13) -0.0132(9) 0.0094(9) -0.0127(9)
C21 0.021(3) 0.031(3) 0.029(4) -0.002(3) -0.003(3) -0.010(3)
F7 0.076(4) 0.053(3) 0.051(3) -0.004(3) 0.000(3) -0.009(3)
C1 0.025(3) 0.028(3) 0.015(3) -0.003(2) 0.002(2) -0.013(3)
C24 0.030(3) 0.026(3) 0.034(4) -0.002(3) 0.000(3) -0.009(3)
C13 0.025(3) 0.032(3) 0.020(3) -0.001(3) 0.000(2) -0.011(3)
C6 0.025(3) 0.022(3) 0.018(3) 0.003(2) 0.000(2) -0.011(2)
F6 0.089(4) 0.093(5) 0.075(4) 0.017(4) -0.013(4) -0.060(4)
C11 0.033(3) 0.027(3) 0.021(3) -0.006(3) 0.001(3) -0.016(3)
C15 0.046(4) 0.028(4) 0.026(4) 0.000(3) -0.011(3) -0.015(3)
F8 0.089(5) 0.071(4) 0.096(5) -0.022(4) -0.013(4) -0.039(4)
C7 0.040(4) 0.028(4) 0.039(4) -0.015(3) 0.004(3) -0.014(3)
C14 0.029(3) 0.047(5) 0.036(4) 0.001(3) -0.002(3) -0.017(3)
C18 0.035(4) 0.036(4) 0.031(4) 0.003(3) 0.001(3) -0.016(3)
C2 0.030(3) 0.037(4) 0.032(4) -0.007(3) -0.001(3) -0.017(3)
F5 0.079(4) 0.071(4) 0.089(5) -0.022(4) -0.005(4) -0.001(4)
C12 0.055(4) 0.035(4) 0.031(4) -0.011(3) 0.005(3) -0.030(4)
C4 0.038(4) 0.039(4) 0.046(5) -0.003(4) -0.002(3) -0.024(3)
C3 0.043(4) 0.062(5) 0.030(4) -0.002(4) -0.008(3) -0.032(4)
C5 0.041(4) 0.052(5) 0.040(5) -0.025(4) -0.001(3) -0.019(4)
F9 0.155(7) 0.073(5) 0.096(6) -0.044(5) -0.041(5) -0.009(5)
C22 0.030(3) 0.046(4) 0.037(4) -0.007(3) -0.008(3) -0.021(3)
C16 0.069(6) 0.039(4) 0.033(4) 0.003(3) -0.017(4) -0.028(4)
C25 0.043(4) 0.031(4) 0.052(5) -0.009(4) 0.013(4) -0.010(3)
F4 0.116(6) 0.119(7) 0.144(8) -0.032(6) 0.073(6) -0.058(6)
C8 0.034(4) 0.038(4) 0.074(7) -0.020(4) 0.004(4) -0.010(3)
C23 0.034(4) 0.052(5) 0.057(6) -0.012(4) -0.005(4) -0.016(4)
C10 0.056(5) 0.041(5) 0.071(7) -0.014(5) 0.012(5) -0.020(4)
C9 0.073(6) 0.046(5) 0.039(5) -0.008(4) 0.011(5) 0.003(5)
C26 0.081(7) 0.028(4) 0.067(7) -0.008(4) 0.013(6) -0.013(4)
C17 0.054(5) 0.042(5) 0.071(7) 0.003(5) -0.024(5) -0.017(4)
C19 0.045(5) 0.068(6) 0.036(5) 0.003(4) 0.010(4) -0.006(4)
C20 0.043(5) 0.105(9) 0.035(5) -0.004(5) 0.007(4) -0.033(5)

loop_
_atom_type_symbol
_atom_type_description
_atom_type_scat_dispersion_real
_atom_type_scat_dispersion_imag
_atom_type_scat_source
C C 0.0033 0.0016 'International Tables Vol C Tables 4.2.6.8 and 6.1.1.4'
H H 0.0000 0.0000 'International Tables Vol C Tables 4.2.6.8 and 6.1.1.4'
F F 0.0171 0.0103 'International Tables Vol C Tables 4.2.6.8 and 6.1.1.4'
N N 0.0061 0.0033 'International Tables Vol C Tables 4.2.6.8 and 6.1.1.4'
O O 0.0106 0.0060 'International Tables Vol C Tables 4.2.6.8 and 6.1.1.4'
P P 0.1023 0.0942 'International Tables Vol C Tables 4.2.6.8 and 6.1.1.4'
Pt Pt -1.7033 8.3905 'International Tables Vol C Tables 4.2.6.8 and 6.1.1.4'
Rh Rh -1.1178 0.9187 'International Tables Vol C Tables 4.2.6.8 and 6.1.1.4'

loop_
_geom_angle_atom_site_label_1
_geom_angle_atom_site_label_2
_geom_angle_atom_site_label_3
_geom_angle
_geom_angle_site_symmetry_1
_geom_angle_site_symmetry_3
_geom_angle_publ_flag
N6 Pt2 N5 86.1(2) . . ?
N6 Pt2 N4 176.6(2) . . ?
N5 Pt2 N4 95.5(2) . . ?
N6 Pt2 N3 92.0(2) . . ?
N5 Pt2 N3 175.3(2) . . ?
N4 Pt2 N3 86.2(2) . . ?
N6 Pt2 Rh1 87.18(15) . . ?
N5 Pt2 Rh1 87.36(15) . . ?
N4 Pt2 Rh1 89.85(15) . . ?
N3 Pt2 Rh1 88.23(15) . . ?
N6 Pt2 Pt1 77.04(15) . . ?
N5 Pt2 Pt1 78.48(15) . . ?
N4 Pt2 Pt1 106.25(15) . . ?
N3 Pt2 Pt1 105.34(15) . . ?
Rh1 Pt2 Pt1 159.361(14) . . ?
O1 Pt1 O2 89.26(18) . . ?
O1 Pt1 N1 173.3(2) . . ?
O2 Pt1 N1 89.4(2) . . ?
O1 Pt1 N2 88.3(2) . . ?
O2 Pt1 N2 175.8(2) . . ?
N1 Pt1 N2 92.7(2) . . ?
O1 Pt1 Pt2 80.07(13) . . ?
O2 Pt1 Pt2 80.60(13) . . ?
N1 Pt1 Pt2 106.18(16) . . ?
N2 Pt1 Pt2 102.34(16) . . ?
O6 Rh1 O3 88.51(19) . . ?
O6 Rh1 O4 176.10(18) . . ?
O3 Rh1 O4 91.58(18) . . ?
O6 Rh1 O5 90.39(19) . . ?
O3 Rh1 O5 176.01(17) . . ?
O4 Rh1 O5 89.26(19) . . ?
O6 Rh1 Rh1 88.54(13) . 2_775 ?
O3 Rh1 Rh1 88.09(12) . 2_775 ?
O4 Rh1 Rh1 87.57(13) . 2_775 ?
O5 Rh1 Rh1 88.04(12) . 2_775 ?
O6 Rh1 Pt2 93.13(12) . . ?
O3 Rh1 Pt2 89.50(12) . . ?
O4 Rh1 Pt2 90.77(13) . . ?
O5 Rh1 Pt2 94.39(12) . . ?
Rh1 Rh1 Pt2 177.04(3) 2_775 . ?
F3 P1 F3 180.0 2_756 . ?
F3 P1 F1 89.2(2) 2_756 2_756 ?
F3 P1 F1 90.8(2) . 2_756 ?
F3 P1 F1 90.8(2) 2_756 . ?
F3 P1 F1 89.2(2) . . ?
F1 P1 F1 180.0 2_756 . ?
F3 P1 F2 90.89(19) 2_756 . ?
F3 P1 F2 89.11(19) . . ?
F1 P1 F2 90.5(2) 2_756 . ?
F1 P1 F2 89.5(2) . . ?
F3 P1 F2 89.11(19) 2_756 2_756 ?
F3 P1 F2 90.89(19) . 2_756 ?
F1 P1 F2 89.5(2) 2_756 2_756 ?
F1 P1 F2 90.5(2) . 2_756 ?
F2 P1 F2 180.0 . 2_756 ?
C11 O3 Rh1 119.7(4) . . ?
C13 O4 Rh1 119.8(4) . . ?
C11 O5 Rh1 119.4(4) 2_775 . ?
C6 O2 Pt1 120.5(4) . . ?
C1 O1 Pt1 124.3(4) . . ?
C13 O6 Rh1 118.9(4) 2_775 . ?
C6 N6 Pt2 128.5(4) . . ?
C6 N6 H20 115.8 . . ?
Pt2 N6 H20 115.8 . . ?
C1 N5 Pt2 125.5(5) . . ?
C1 N5 H10 117.3 . . ?
Pt2 N5 H10 117.3 . . ?
C24 N4 Pt2 120.4(4) . . ?
C24 N4 H48 107.2 . . ?
Pt2 N4 H48 107.2 . . ?
C24 N4 H49 107.2 . . ?
Pt2 N4 H49 107.2 . . ?
H48 N4 H49 106.9 . . ?
C15 N1 Pt1 114.5(4) . . ?
C15 N1 H21 108.6 . . ?
Pt1 N1 H21 108.6 . . ?
C15 N1 H22 108.6 . . ?
Pt1 N1 H22 108.6 . . ?
H21 N1 H22 107.6 . . ?
C18 N2 Pt1 115.3(4) . . ?
C18 N2 H30 108.5 . . ?
Pt1 N2 H30 108.5 . . ?
C18 N2 H31 108.5 . . ?
Pt1 N2 H31 108.5 . . ?
H30 N2 H31 107.5 . . ?
C21 N3 Pt2 119.4(4) . . ?
C21 N3 H39 107.5 . . ?
Pt2 N3 H39 107.5 . . ?
C21 N3 H40 107.5 . . ?
Pt2 N3 H40 107.5 . . ?
H39 N3 H40 107.0 . . ?
F9 P2 F4 88.3(5) . . ?
F9 P2 F7 92.9(4) . . ?
F4 P2 F7 93.7(4) . . ?
F9 P2 F6 92.5(5) . . ?
F4 P2 F6 176.0(5) . . ?
F7 P2 F6 90.1(3) . . ?
F9 P2 F8 175.4(4) . . ?
F4 P2 F8 88.6(5) . . ?
F7 P2 F8 90.8(4) . . ?
F6 P2 F8 90.3(4) . . ?
F9 P2 F5 89.2(4) . . ?
F4 P2 F5 90.1(5) . . ?
F7 P2 F5 175.7(4) . . ?
F6 P2 F5 86.0(4) . . ?
F8 P2 F5 87.3(4) . . ?
N3 C21 C22 113.0(6) . . ?
N3 C21 H41 109.0 . . ?
C22 C21 H41 109.0 . . ?
N3 C21 H42 109.0 . . ?
C22 C21 H42 109.0 . . ?
H41 C21 H42 107.8 . . ?
N5 C1 O1 123.4(6) . . ?
N5 C1 C2 122.2(6) . . ?
O1 C1 C2 114.1(6) . . ?
N4 C24 C25 112.5(6) . . ?
N4 C24 H50 109.1 . . ?
C25 C24 H50 109.1 . . ?
N4 C24 H51 109.1 . . ?
C25 C24 H51 109.1 . . ?
H50 C24 H51 107.8 . . ?
O4 C13 O6 125.2(6) . 2_775 ?
O4 C13 C14 117.1(6) . . ?
O6 C13 C14 117.7(6) 2_775 . ?
N6 C6 O2 123.1(6) . . ?
N6 C6 C7 123.0(6) . . ?
O2 C6 C7 113.8(6) . . ?
O5 C11 O3 124.8(6) 2_775 . ?
O5 C11 C12 117.2(6) 2_775 . ?
O3 C11 C12 118.1(6) . . ?
N1 C15 C16 112.7(6) . . ?
N1 C15 H23 109.1 . . ?
C16 C15 H23 109.1 . . ?
N1 C15 H24 109.1 . . ?
C16 C15 H24 109.1 . . ?
H23 C15 H24 107.8 . . ?
C8 C7 C9 110.5(7) . . ?
C8 C7 C6 108.4(6) . . ?
C9 C7 C6 112.0(6) . . ?
C8 C7 C10 109.9(7) . . ?
C9 C7 C10 108.5(8) . . ?
C6 C7 C10 107.5(6) . . ?
C13 C14 H60 109.5 . . ?
C13 C14 H61 109.5 . . ?
H60 C14 H61 109.5 . . ?
C13 C14 H62 109.5 . . ?
H60 C14 H62 109.5 . . ?
H61 C14 H62 109.5 . . ?
N2 C18 C19 111.0(7) . . ?
N2 C18 H32 109.4 . . ?
C19 C18 H32 109.4 . . ?
N2 C18 H33 109.4 . . ?
C19 C18 H33 109.4 . . ?
H32 C18 H33 108.0 . . ?
C1 C2 C3 112.2(6) . . ?
C1 C2 C4 110.3(6) . . ?
C3 C2 C4 110.6(6) . . ?
C1 C2 C5 104.8(6) . . ?
C3 C2 C5 109.6(6) . . ?
C4 C2 C5 109.1(6) . . ?
C11 C12 H57 109.5 . . ?
C11 C12 H58 109.5 . . ?
H57 C12 H58 109.5 . . ?
C11 C12 H59 109.5 . . ?
H57 C12 H59 109.5 . . ?
H58 C12 H59 109.5 . . ?
C2 C4 H4 109.5 . . ?
C2 C4 H5 109.5 . . ?
H4 C4 H5 109.5 . . ?
C2 C4 H6 109.5 . . ?
H4 C4 H6 109.5 . . ?
H5 C4 H6 109.5 . . ?
C2 C3 H1 109.5 . . ?
C2 C3 H2 109.5 . . ?
H1 C3 H2 109.5 . . ?
C2 C3 H3 109.5 . . ?
H1 C3 H3 109.5 . . ?
H2 C3 H3 109.5 . . ?
C2 C5 H7 109.5 . . ?
C2 C5 H8 109.5 . . ?
H7 C5 H8 109.5 . . ?
C2 C5 H9 109.5 . . ?
H7 C5 H9 109.5 . . ?
H8 C5 H9 109.5 . . ?
C21 C22 C23 109.2(6) . . ?
C21 C22 H43 109.8 . . ?
C23 C22 H43 109.8 . . ?
C21 C22 H44 109.8 . . ?
C23 C22 H44 109.8 . . ?
H43 C22 H44 108.3 . . ?
C15 C16 C17 113.6(7) . . ?
C15 C16 H25 108.9 . . ?
C17 C16 H25 108.9 . . ?
C15 C16 H26 108.9 . . ?
C17 C16 H26 108.9 . . ?
H25 C16 H26 107.7 . . ?
C24 C25 C26 113.3(6) . . ?
C24 C25 H52 108.9 . . ?
C26 C25 H52 108.9 . . ?
C24 C25 H53 108.9 . . ?
C26 C25 H53 108.9 . . ?
H52 C25 H53 107.7 . . ?
C7 C8 H11 109.5 . . ?
C7 C8 H12 109.5 . . ?
H11 C8 H12 109.5 . . ?
C7 C8 H13 109.5 . . ?
H11 C8 H13 109.5 . . ?
H12 C8 H13 109.5 . . ?
C22 C23 H45 109.5 . . ?
C22 C23 H46 109.5 . . ?
H45 C23 H46 109.5 . . ?
C22 C23 H47 109.5 . . ?
H45 C23 H47 109.5 . . ?
H46 C23 H47 109.5 . . ?
C7 C10 H17 109.5 . . ?
C7 C10 H18 109.5 . . ?
H17 C10 H18 109.5 . . ?
C7 C10 H19 109.5 . . ?
H17 C10 H19 109.5 . . ?
H18 C10 H19 109.5 . . ?
C7 C9 H14 109.5 . . ?
C7 C9 H15 109.5 . . ?
H14 C9 H15 109.5 . . ?
C7 C9 H16 109.5 . . ?
H14 C9 H16 109.5 . . ?
H15 C9 H16 109.5 . . ?
C25 C26 H54 109.5 . . ?
C25 C26 H55 109.5 . . ?
H54 C26 H55 109.5 . . ?
C25 C26 H56 109.5 . . ?
H54 C26 H56 109.5 . . ?
H55 C26 H56 109.5 . . ?
C16 C17 H27 109.5 . . ?
C16 C17 H28 109.5 . . ?
H27 C17 H28 109.5 . . ?
C16 C17 H29 109.5 . . ?
H27 C17 H29 109.5 . . ?
H28 C17 H29 109.5 . . ?
C18 C19 C20 113.1(8) . . ?
C18 C19 H34 109.0 . . ?
C20 C19 H34 109.0 . . ?
C18 C19 H35 109.0 . . ?
C20 C19 H35 109.0 . . ?
H34 C19 H35 107.8 . . ?
C19 C20 H36 109.5 . . ?
C19 C20 H37 109.5 . . ?
H36 C20 H37 109.5 . . ?
C19 C20 H38 109.5 . . ?
H36 C20 H38 109.5 . . ?
H37 C20 H38 109.5 . . ?

loop_
_geom_bond_atom_site_label_1
_geom_bond_atom_site_label_2
_geom_bond_distance
_geom_bond_site_symmetry_2
_geom_bond_publ_flag
Pt2 N6 2.008(5) . ?
Pt2 N5 2.012(6) . ?
Pt2 N4 2.071(5) . ?
Pt2 N3 2.080(5) . ?
Pt2 Rh1 2.7536(6) . ?
Pt2 Pt1 2.9356(4) . ?
Pt1 O1 2.030(5) . ?
Pt1 O2 2.032(4) . ?
Pt1 N1 2.035(6) . ?
Pt1 N2 2.036(5) . ?
Rh1 O6 2.034(4) . ?
Rh1 O3 2.038(4) . ?
Rh1 O4 2.039(4) . ?
Rh1 O5 2.046(4) . ?
Rh1 Rh1 2.3903(9) 2_775 ?
P1 F3 1.686(4) 2_756 ?
P1 F3 1.686(4) . ?
P1 F1 1.689(4) 2_756 ?
P1 F1 1.689(4) . ?
P1 F2 1.697(4) . ?
P1 F2 1.697(4) 2_756 ?
O3 C11 1.272(8) . ?
O4 C13 1.263(8) . ?
O5 C11 1.270(7) 2_775 ?
O2 C6 1.298(7) . ?
O1 C1 1.294(8) . ?
O6 C13 1.273(7) 2_775 ?
N6 C6 1.287(8) . ?
N6 H20 0.8800 . ?
N5 C1 1.294(8) . ?
N5 H10 0.8800 . ?
N4 C24 1.484(8) . ?
N4 H48 0.9100 . ?
N4 H49 0.9100 . ?
N1 C15 1.486(9) . ?
N1 H21 0.9100 . ?
N1 H22 0.9100 . ?
N2 C18 1.489(9) . ?
N2 H30 0.9100 . ?
N2 H31 0.9100 . ?
N3 C21 1.473(8) . ?
N3 H39 0.9100 . ?
N3 H40 0.9100 . ?
P2 F9 1.527(7) . ?
P2 F4 1.538(7) . ?
P2 F7 1.565(6) . ?
P2 F6 1.580(7) . ?
P2 F8 1.606(7) . ?
P2 F5 1.630(7) . ?
C21 C22 1.521(9) . ?
C21 H41 0.9900 . ?
C21 H42 0.9900 . ?
C1 C2 1.528(9) . ?
C24 C25 1.515(10) . ?
C24 H50 0.9900 . ?
C24 H51 0.9900 . ?
C13 C14 1.488(9) . ?
C6 C7 1.532(9) . ?
C11 C12 1.492(9) . ?
C15 C16 1.522(11) . ?
C15 H23 0.9900 . ?
C15 H24 0.9900 . ?
C7 C8 1.514(11) . ?
C7 C9 1.516(11) . ?
C7 C10 1.536(12) . ?
C14 H60 0.9800 . ?
C14 H61 0.9800 . ?
C14 H62 0.9800 . ?
C18 C19 1.521(10) . ?
C18 H32 0.9900 . ?
C18 H33 0.9900 . ?
C2 C3 1.537(11) . ?
C2 C4 1.539(10) . ?
C2 C5 1.555(10) . ?
C12 H57 0.9800 . ?
C12 H58 0.9800 . ?
C12 H59 0.9800 . ?
C4 H4 0.9800 . ?
C4 H5 0.9800 . ?
C4 H6 0.9800 . ?
C3 H1 0.9800 . ?
C3 H2 0.9800 . ?
C3 H3 0.9800 . ?
C5 H7 0.9800 . ?
C5 H8 0.9800 . ?
C5 H9 0.9800 . ?
C22 C23 1.539(10) . ?
C22 H43 0.9900 . ?
C22 H44 0.9900 . ?
C16 C17 1.523(13) . ?
C16 H25 0.9900 . ?
C16 H26 0.9900 . ?
C25 C26 1.518(12) . ?
C25 H52 0.9900 . ?
C25 H53 0.9900 . ?
C8 H11 0.9800 . ?
C8 H12 0.9800 . ?
C8 H13 0.9800 . ?
C23 H45 0.9800 . ?
C23 H46 0.9800 . ?
C23 H47 0.9800 . ?
C10 H17 0.9800 . ?
C10 H18 0.9800 . ?
C10 H19 0.9800 . ?
C9 H14 0.9800 . ?
C9 H15 0.9800 . ?
C9 H16 0.9800 . ?
C26 H54 0.9800 . ?
C26 H55 0.9800 . ?
C26 H56 0.9800 . ?
C17 H27 0.9800 . ?
C17 H28 0.9800 . ?
C17 H29 0.9800 . ?
C19 C20 1.533(13) . ?
C19 H34 0.9900 . ?
C19 H35 0.9900 . ?
C20 H36 0.9800 . ?
C20 H37 0.9800 . ?
C20 H38 0.9800 . ?

loop_
_geom_torsion_atom_site_label_1
_geom_torsion_atom_site_label_2
_geom_torsion_atom_site_label_3
_geom_torsion_atom_site_label_4
_geom_torsion
_geom_torsion_site_symmetry_1
_geom_torsion_site_symmetry_2
_geom_torsion_site_symmetry_3
_geom_torsion_site_symmetry_4
_geom_torsion_publ_flag
Pt2 N3 C21 C22 176.3(5) . . . . ?
Pt2 N5 C1 O1 23.5(8) . . . . ?
Pt2 N5 C1 C2 -151.1(5) . . . . ?
Pt1 O1 C1 N5 6.0(8) . . . . ?
Pt1 O1 C1 C2 -178.9(4) . . . . ?
Pt2 N4 C24 C25 -175.7(5) . . . . ?
Rh1 O4 C13 O6 -1.2(10) . . . 2_775 ?
Rh1 O4 C13 C14 177.9(5) . . . . ?
Pt2 N6 C6 O2 7.1(9) . . . . ?
Pt2 N6 C6 C7 -171.4(5) . . . . ?
Pt1 O2 C6 N6 25.2(8) . . . . ?
Pt1 O2 C6 C7 -156.2(4) . . . . ?
Rh1 O3 C11 O5 0.5(9) . . . 2_775 ?
Rh1 O3 C11 C12 -177.8(5) . . . . ?
Pt1 N1 C15 C16 165.8(5) . . . . ?
N6 C6 C7 C8 109.8(8) . . . . ?
O2 C6 C7 C8 -68.8(8) . . . . ?
N6 C6 C7 C9 -12.3(10) . . . . ?
O2 C6 C7 C9 169.0(7) . . . . ?
N6 C6 C7 C10 -131.4(8) . . . . ?
O2 C6 C7 C10 50.0(9) . . . . ?
Pt1 N2 C18 C19 -175.4(6) . . . . ?
N5 C1 C2 C3 -15.4(9) . . . . ?
O1 C1 C2 C3 169.5(6) . . . . ?
N5 C1 C2 C4 -139.2(6) . . . . ?
O1 C1 C2 C4 45.7(8) . . . . ?
N5 C1 C2 C5 103.5(7) . . . . ?
O1 C1 C2 C5 -71.6(7) . . . . ?
N3 C21 C22 C23 -178.3(6) . . . . ?
N1 C15 C16 C17 -75.9(9) . . . . ?
N4 C24 C25 C26 66.1(10) . . . . ?
N2 C18 C19 C20 -176.9(7) . . . . ?
